data_4113068
loop_
_publ_author_name
'Scott L. Childs'
'Leonard J. Chyall'
'Jeanette T. Dunlap'
'Valeriya N. Smolenskaya'
'Barbara C. Stahly'
'G. Patrick Stahly'

_publ_section_title
;
 Crystal Engineering Approach To Forming Cocrystals of Amine
 Hydrochlorides with Organic Acids. Molecular Complexes of Fluoxetine
 Hydrochloride with Benzoic, Succinic, and Fumaric Acids
;
_journal_name_full 'Journal of the American Chemical Society'
_journal_page_first 13335
_journal_page_last 13342
_journal_paper_doi 10.1021/ja048114o
_journal_volume 126
_journal_year 2004
_chemical_formula_moiety '2 (C17 H19 F3 N O 1+ Cl 1-), C4 H4 O4'
_chemical_formula_sum 'C38 H42 Cl2 F6 N2 O6'
_chemical_formula_weight 807.64
_chemical_melting_point 437
_chemical_name_common 'Fluoxetine hydrochloride:fumaric acid cocrystal (2:1)'
_chemical_name_systematic
; 
 N-Methyl-g-((4-trifluoromethyl)phenoxy)-benzenepropanamine 
 hydrochloride fumaric acid 
;
_space_group_IT_number 60
_symmetry_cell_setting orthorhombic
_symmetry_space_group_name_Hall '-P 2n 2ab'
_symmetry_space_group_name_H-M 'P b c n'
_atom_sites_solution_hydrogens geom
_atom_sites_solution_primary direct
_atom_sites_solution_secondary difmap
_audit_creation_method SHELXL-97
_cell_angle_alpha 90.00
_cell_angle_beta 90.00
_cell_angle_gamma 90.00
_cell_formula_units_Z 4
_cell_length_a 26.6914(8)
_cell_length_b 7.1807(3)
_cell_length_c 20.6546(7)
_cell_measurement_reflns_used 7497
_cell_measurement_temperature 293(2)
_cell_measurement_theta_max 66.19
_cell_measurement_theta_min 3.31
_cell_volume 3958.7(2)
_computing_cell_refinement 'Bruker SMART'
_computing_data_collection 'Bruker SMART'
_computing_data_reduction 'Bruker SAINT'
_computing_molecular_graphics 'Bruker SHELXTL'
_computing_publication_material 'Bruker SHELXTL'
_computing_structure_refinement 'SHELXL-97 (Sheldrick, 1997)'
_computing_structure_solution 'SHELXS-97 (Sheldrick, 1990)'
_diffrn_ambient_temperature 293(2)
_diffrn_measured_fraction_theta_full 0.997
_diffrn_measured_fraction_theta_max 0.997
_diffrn_measurement_device_type 'CCD area detector'
_diffrn_measurement_method 'phi and omega scans'
_diffrn_radiation_monochromator graphite
_diffrn_radiation_source 'fine-focus sealed tube'
_diffrn_radiation_type CuK\a
_diffrn_radiation_wavelength 1.54178
_diffrn_reflns_av_R_equivalents 0.1693
_diffrn_reflns_av_sigmaI/netI 0.0961
_diffrn_reflns_limit_h_max 29
_diffrn_reflns_limit_h_min -24
_diffrn_reflns_limit_k_max 7
_diffrn_reflns_limit_k_min -7
_diffrn_reflns_limit_l_max 22
_diffrn_reflns_limit_l_min -21
_diffrn_reflns_number 15698
_diffrn_reflns_theta_full 58.93
_diffrn_reflns_theta_max 58.93
_diffrn_reflns_theta_min 3.31
_exptl_absorpt_coefficient_mu 2.130
_exptl_absorpt_correction_type none
_exptl_crystal_colour colorless
_exptl_crystal_density_diffrn 1.355
_exptl_crystal_description irregular
_exptl_crystal_F_000 1680
_exptl_crystal_size_max 0.20
_exptl_crystal_size_mid 0.14
_exptl_crystal_size_min 0.08
_refine_diff_density_max 0.561
_refine_diff_density_min -0.747
_refine_diff_density_rms 0.126
_refine_ls_extinction_method none
_refine_ls_goodness_of_fit_ref 1.004
_refine_ls_hydrogen_treatment mixed
_refine_ls_matrix_type full
_refine_ls_number_parameters 257
_refine_ls_number_reflns 2823
_refine_ls_number_restraints 0
_refine_ls_restrained_S_all 1.004
_refine_ls_R_factor_all 0.0941
_refine_ls_R_factor_gt 0.0470
_refine_ls_shift/su_max 0.001
_refine_ls_shift/su_mean 0.000
_refine_ls_structure_factor_coef Fsqd
_refine_ls_weighting_details 'calc w=1/[\s^2^(Fo^2^)+(0.0619P)^2^+0.0000P] where P=(Fo^2^+2Fc^2^)/3'
_refine_ls_weighting_scheme calc
_refine_ls_wR_factor_gt 0.0927
_refine_ls_wR_factor_ref 0.1202
_reflns_number_gt 1961
_reflns_number_total 2823
_reflns_threshold_expression >2sigma(I)
_cod_data_source_file ja048114osi20040613_103412_2.cif
_cod_data_source_block a6g41
_cod_database_code 4113068

loop_
_symmetry_equiv_pos_as_xyz
'x, y, z'
'-x+1/2, -y+1/2, z+1/2'
'-x, y, -z+1/2'
'x+1/2, -y+1/2, -z'
'-x, -y, -z'
'x-1/2, y-1/2, -z-1/2'
'x, -y, z-1/2'
'-x-1/2, y-1/2, z'

loop_
_atom_site_label
_atom_site_type_symbol
_atom_site_fract_x
_atom_site_fract_y
_atom_site_fract_z
_atom_site_U_iso_or_equiv
_atom_site_adp_type
_atom_site_occupancy
_atom_site_symmetry_multiplicity
_atom_site_calc_flag
_atom_site_refinement_flags
O2 O 0.91226(7) 0.8641(3) 0.99079(9) 0.0361(6) Uani 1 1 d .
C1 C 0.94152(10) 0.9212(5) 0.83664(11) 0.0256(8) Uani 1 1 d .
C6 C 0.99167(10) 0.8756(4) 0.83150(11) 0.0289(8) Uani 1 1 d .
H6 H 1.0012 0.7515 0.8272 0.035 Uiso 1 1 calc R
C5 C 1.02774(11) 1.0133(5) 0.83272(12) 0.0300(8) Uani 1 1 d .
H5 H 1.0614 0.9819 0.8291 0.036 Uiso 1 1 calc R
C4 C 1.01390(10) 1.1984(5) 0.83937(11) 0.0253(8) Uani 1 1 d .
C3 C 0.96397(10) 1.2429(5) 0.84414(10) 0.0298(8) Uani 1 1 d .
H3 H 0.9546 1.3671 0.8485 0.036 Uiso 1 1 calc R
C2 C 0.92721(10) 1.1066(5) 0.84267(12) 0.0291(8) Uani 1 1 d .
H2 H 0.8935 1.1386 0.8457 0.035 Uiso 1 1 calc R
C7 C 1.05231(11) 1.3474(5) 0.84044(15) 0.0364(9) Uani 1 1 d .
C8 C 0.85603(9) 0.8076(4) 0.83815(12) 0.0270(8) Uani 1 1 d .
H8 H 0.8491 0.8961 0.8732 0.032 Uiso 1 1 calc R
C15 C 0.83234(10) 0.6208(4) 0.85427(12) 0.0307(8) Uani 1 1 d .
H15A H 0.7962 0.6344 0.8523 0.037 Uiso 1 1 calc R
H15B H 0.8419 0.5320 0.8211 0.037 Uiso 1 1 calc R
C16 C 0.84602(10) 0.5402(4) 0.91962(12) 0.0283(8) Uani 1 1 d .
H16A H 0.8349 0.4117 0.9217 0.034 Uiso 1 1 calc R
H16B H 0.8822 0.5414 0.9245 0.034 Uiso 1 1 calc R
C17 C 0.83121(10) 0.5614(4) 1.03784(12) 0.0336(8) Uani 1 1 d .
H17B H 0.8664 0.5431 1.0447 0.050 Uiso 1 1 calc R
H17C H 0.8143 0.4436 1.0399 0.050 Uiso 1 1 calc R
H17A H 0.8182 0.6424 1.0708 0.050 Uiso 1 1 calc R
C9 C 0.83610(10) 0.8843(4) 0.77529(12) 0.0250(7) Uani 1 1 d .
C10 C 0.80257(10) 1.0302(4) 0.77560(13) 0.0354(8) Uani 1 1 d .
H10 H 0.7938 1.0852 0.8147 0.042 Uiso 1 1 calc R
C11 C 0.78177(11) 1.0962(5) 0.71867(15) 0.0448(9) Uani 1 1 d .
H11 H 0.7591 1.1944 0.7196 0.054 Uiso 1 1 calc R
C12 C 0.79487(12) 1.0159(5) 0.66081(15) 0.0447(10) Uani 1 1 d .
H12 H 0.7808 1.0587 0.6224 0.054 Uiso 1 1 calc R
C13 C 0.82884(12) 0.8720(5) 0.65957(13) 0.0411(9) Uani 1 1 d .
H13 H 0.8380 0.8190 0.6202 0.049 Uiso 1 1 calc R
C14 C 0.84941(10) 0.8058(4) 0.71650(13) 0.0334(8) Uani 1 1 d .
H14 H 0.8723 0.7082 0.7153 0.040 Uiso 1 1 calc R
F1 F 1.04778(6) 1.4591(2) 0.89224(8) 0.0527(5) Uani 1 1 d .
F3 F 1.09901(6) 1.2834(3) 0.84106(8) 0.0642(6) Uani 1 1 d .
F2 F 1.04900(6) 1.4629(2) 0.78935(8) 0.0500(5) Uani 1 1 d .
N1 N 0.82304(10) 0.6463(4) 0.97360(11) 0.0264(7) Uani 1 1 d .
H1A H 0.8357(13) 0.765(6) 0.9757(15) 0.092(16) Uiso 1 1 d .
H1B H 0.7889(11) 0.644(4) 0.9702(12) 0.044(9) Uiso 1 1 d .
O1 O 0.90915(7) 0.7726(3) 0.83501(7) 0.0308(5) Uani 1 1 d .
O3 O 0.90013(8) 1.1691(3) 1.00617(9) 0.0358(6) Uani 1 1 d .
H3A H 0.8690(13) 1.136(5) 0.9985(15) 0.072(12) Uiso 1 1 d .
C18 C 0.92886(10) 1.0181(5) 0.99993(13) 0.0275(8) Uani 1 1 d .
C19 C 0.98273(9) 1.0635(4) 1.00420(12) 0.0252(8) Uani 1 1 d .
H19 H 0.9923 1.1854 1.0131 0.030 Uiso 1 1 calc R
Cl1 Cl 0.79315(2) 1.08201(11) 0.97031(3) 0.0334(3) Uani 1 1 d .

loop_
_atom_site_aniso_label
_atom_site_aniso_U_11
_atom_site_aniso_U_22
_atom_site_aniso_U_33
_atom_site_aniso_U_23
_atom_site_aniso_U_13
_atom_site_aniso_U_12
O2 0.0246(11) 0.0311(16) 0.0526(14) 0.0001(12) -0.0045(10) -0.0084(11)
C1 0.0233(17) 0.034(2) 0.0197(15) 0.0002(15) -0.0008(13) 0.0005(15)
C6 0.0298(17) 0.027(2) 0.0301(17) -0.0039(14) 0.0002(15) 0.0104(16)
C5 0.0210(17) 0.043(3) 0.0262(17) 0.0003(15) 0.0016(14) 0.0018(16)
C4 0.0235(17) 0.030(2) 0.0224(15) 0.0016(15) -0.0006(13) 0.0017(15)
C3 0.0330(19) 0.027(2) 0.0291(16) 0.0018(15) -0.0006(14) 0.0048(16)
C2 0.0193(16) 0.034(2) 0.0334(17) 0.0008(15) 0.0022(13) 0.0064(15)
C7 0.0297(18) 0.044(3) 0.0358(19) 0.0006(18) -0.0013(16) -0.0001(17)
C8 0.0203(16) 0.032(2) 0.0286(16) 0.0020(15) 0.0019(13) 0.0006(15)
C15 0.0303(17) 0.031(2) 0.0311(17) 0.0011(15) -0.0006(14) -0.0071(16)
C16 0.0288(17) 0.025(2) 0.0315(16) -0.0004(15) 0.0033(14) -0.0019(14)
C17 0.0334(17) 0.041(2) 0.0261(16) 0.0023(15) -0.0045(14) 0.0045(16)
C9 0.0207(16) 0.029(2) 0.0256(16) 0.0029(14) 0.0030(14) -0.0038(15)
C10 0.0317(19) 0.045(3) 0.0294(17) 0.0031(17) 0.0031(15) 0.0059(16)
C11 0.0361(19) 0.050(3) 0.048(2) 0.0124(18) -0.0063(17) 0.0053(17)
C12 0.041(2) 0.057(3) 0.035(2) 0.0208(19) -0.0123(17) -0.0177(19)
C13 0.042(2) 0.056(3) 0.0252(17) 0.0012(17) 0.0043(16) -0.016(2)
C14 0.0287(18) 0.040(2) 0.0319(18) 0.0003(16) 0.0057(14) -0.0039(15)
F1 0.0546(12) 0.0566(14) 0.0468(11) -0.0148(10) -0.0064(9) -0.0119(10)
F3 0.0241(11) 0.0542(14) 0.1144(17) -0.0070(12) -0.0048(10) -0.0017(9)
F2 0.0549(12) 0.0511(14) 0.0441(11) 0.0080(10) -0.0013(9) -0.0199(10)
N1 0.0211(15) 0.027(2) 0.0311(15) 0.0020(13) 0.0014(12) -0.0023(13)
O1 0.0220(11) 0.0306(15) 0.0398(12) 0.0017(10) -0.0013(9) -0.0005(10)
O3 0.0201(12) 0.0394(17) 0.0479(13) -0.0077(11) -0.0013(11) 0.0001(11)
C18 0.0181(17) 0.044(3) 0.0206(16) 0.0017(17) -0.0020(13) -0.0002(17)
C19 0.0195(17) 0.032(3) 0.0240(15) 0.0009(16) -0.0039(14) -0.0068(12)
Cl1 0.0222(4) 0.0337(6) 0.0443(5) -0.0010(4) -0.0009(3) 0.0012(3)

loop_
_atom_type_symbol
_atom_type_description
_atom_type_scat_dispersion_real
_atom_type_scat_dispersion_imag
_atom_type_scat_source
C C 0.0181 0.0091 'International Tables Vol C Tables 4.2.6.8 and 6.1.1.4'
H H 0.0000 0.0000 'International Tables Vol C Tables 4.2.6.8 and 6.1.1.4'
N N 0.0311 0.0180 'International Tables Vol C Tables 4.2.6.8 and 6.1.1.4'
O O 0.0492 0.0322 'International Tables Vol C Tables 4.2.6.8 and 6.1.1.4'
F F 0.0727 0.0534 'International Tables Vol C Tables 4.2.6.8 and 6.1.1.4'
Cl Cl 0.3639 0.7018 'International Tables Vol C Tables 4.2.6.8 and 6.1.1.4'

loop_
_geom_angle_atom_site_label_1
_geom_angle_atom_site_label_2
_geom_angle_atom_site_label_3
_geom_angle
_geom_angle_site_symmetry_1
O1 C1 C6 115.0(3) .
O1 C1 C2 125.0(3) .
C6 C1 C2 120.0(3) .
C5 C6 C1 120.2(3) .
C5 C6 H6 119.9 .
C1 C6 H6 119.9 .
C6 C5 C4 120.2(3) .
C6 C5 H5 119.9 .
C4 C5 H5 119.9 .
C3 C4 C5 119.2(3) .
C3 C4 C7 120.1(3) .
C5 C4 C7 120.6(3) .
C4 C3 C2 121.4(3) .
C4 C3 H3 119.3 .
C2 C3 H3 119.3 .
C3 C2 C1 118.9(3) .
C3 C2 H2 120.5 .
C1 C2 H2 120.5 .
F3 C7 F1 106.5(2) .
F3 C7 F2 106.4(2) .
F1 C7 F2 104.5(3) .
F3 C7 C4 113.6(3) .
F1 C7 C4 112.4(2) .
F2 C7 C4 112.8(2) .
O1 C8 C9 111.8(2) .
O1 C8 C15 105.4(2) .
C9 C8 C15 111.4(2) .
O1 C8 H8 109.4 .
C9 C8 H8 109.4 .
C15 C8 H8 109.4 .
C16 C15 C8 115.6(2) .
C16 C15 H15A 108.4 .
C8 C15 H15A 108.4 .
C16 C15 H15B 108.4 .
C8 C15 H15B 108.4 .
H15A C15 H15B 107.4 .
N1 C16 C15 112.0(2) .
N1 C16 H16A 109.2 .
C15 C16 H16A 109.2 .
N1 C16 H16B 109.2 .
C15 C16 H16B 109.2 .
H16A C16 H16B 107.9 .
N1 C17 H17B 109.5 .
N1 C17 H17C 109.5 .
H17B C17 H17C 109.5 .
N1 C17 H17A 109.5 .
H17B C17 H17A 109.5 .
H17C C17 H17A 109.5 .
C10 C9 C14 118.7(3) .
C10 C9 C8 120.2(2) .
C14 C9 C8 121.1(3) .
C9 C10 C11 121.1(3) .
C9 C10 H10 119.4 .
C11 C10 H10 119.4 .
C12 C11 C10 119.6(3) .
C12 C11 H11 120.2 .
C10 C11 H11 120.2 .
C11 C12 C13 120.0(3) .
C11 C12 H12 120.0 .
C13 C12 H12 120.0 .
C12 C13 C14 120.3(3) .
C12 C13 H13 119.8 .
C14 C13 H13 119.8 .
C13 C14 C9 120.3(3) .
C13 C14 H14 119.9 .
C9 C14 H14 119.9 .
C17 N1 C16 113.7(2) .
C17 N1 H1A 107(2) .
C16 N1 H1A 111(2) .
C17 N1 H1B 102.0(16) .
C16 N1 H1B 110.1(17) .
H1A N1 H1B 113(3) .
C1 O1 C8 118.8(2) .
C18 O3 H3A 108(2) .
O2 C18 O3 123.3(3) .
O2 C18 C19 124.7(3) .
O3 C18 C19 112.0(3) .
C19 C19 C18 121.6(4) 5_777
C19 C19 H19 119.2 5_777
C18 C19 H19 119.2 .

loop_
_geom_bond_atom_site_label_1
_geom_bond_atom_site_label_2
_geom_bond_distance
_geom_bond_site_symmetry_2
O2 C18 1.206(3) .
C1 O1 1.374(3) .
C1 C6 1.382(3) .
C1 C2 1.390(4) .
C6 C5 1.381(4) .
C6 H6 0.9300 .
C5 C4 1.386(4) .
C5 H5 0.9300 .
C4 C3 1.374(3) .
C4 C7 1.482(4) .
C3 C2 1.386(4) .
C3 H3 0.9300 .
C2 H2 0.9300 .
C7 F3 1.328(3) .
C7 F1 1.343(3) .
C7 F2 1.345(3) .
C8 O1 1.441(3) .
C8 C9 1.507(3) .
C8 C15 1.520(4) .
C8 H8 0.9800 .
C15 C16 1.513(3) .
C15 H15A 0.9700 .
C15 H15B 0.9700 .
C16 N1 1.483(3) .
C16 H16A 0.9700 .
C16 H16B 0.9700 .
C17 N1 1.476(3) .
C17 H17B 0.9600 .
C17 H17C 0.9600 .
C17 H17A 0.9600 .
C9 C10 1.378(3) .
C9 C14 1.385(3) .
C10 C11 1.384(4) .
C10 H10 0.9300 .
C11 C12 1.372(4) .
C11 H11 0.9300 .
C12 C13 1.374(4) .
C12 H12 0.9300 .
C13 C14 1.382(4) .
C13 H13 0.9300 .
C14 H14 0.9300 .
N1 H1A 0.92(4) .
N1 H1B 0.91(3) .
O3 C18 1.334(3) .
O3 H3A 0.88(3) .
C18 C19 1.477(4) .
C19 C19 1.309(5) 5_777
C19 H19 0.9300 .

loop_
_geom_hbond_atom_site_label_D
_geom_hbond_atom_site_label_H
_geom_hbond_atom_site_label_A
_geom_hbond_distance_DH
_geom_hbond_distance_HA
_geom_hbond_distance_DA
_geom_hbond_angle_DHA
_geom_hbond_site_symmetry_A
N1 H1A Cl1 0.92(4) 2.55(4) 3.230(3) 131(3) .
N1 H1A O2 0.92(4) 2.19(4) 2.871(4) 131(3) .
N1 H1B Cl1 0.91(3) 2.24(3) 3.136(3) 169(3) 8_755
O3 H3A Cl1 0.88(3) 2.14(3) 3.015(2) 173(3) .

loop_
_geom_torsion_atom_site_label_1
_geom_torsion_atom_site_label_2
_geom_torsion_atom_site_label_3
_geom_torsion_atom_site_label_4
_geom_torsion
_geom_torsion_site_symmetry_4
O1 C1 C6 C5 -179.8(2) .
C2 C1 C6 C5 0.4(4) .
C1 C6 C5 C4 0.3(4) .
C6 C5 C4 C3 -0.6(4) .
C6 C5 C4 C7 -179.7(2) .
C5 C4 C3 C2 0.2(4) .
C7 C4 C3 C2 179.4(2) .
C4 C3 C2 C1 0.4(4) .
O1 C1 C2 C3 179.5(2) .
C6 C1 C2 C3 -0.7(4) .
C3 C4 C7 F3 174.5(2) .
C5 C4 C7 F3 -6.3(4) .
C3 C4 C7 F1 53.6(3) .
C5 C4 C7 F1 -127.3(3) .
C3 C4 C7 F2 -64.3(3) .
C5 C4 C7 F2 114.9(3) .
O1 C8 C15 C16 64.2(3) .
C9 C8 C15 C16 -174.3(2) .
C8 C15 C16 N1 70.5(3) .
O1 C8 C9 C10 -136.8(3) .
C15 C8 C9 C10 105.6(3) .
O1 C8 C9 C14 45.7(4) .
C15 C8 C9 C14 -71.9(3) .
C14 C9 C10 C11 1.0(4) .
C8 C9 C10 C11 -176.5(3) .
C9 C10 C11 C12 -0.3(4) .
C10 C11 C12 C13 -0.7(5) .
C11 C12 C13 C14 0.9(5) .
C12 C13 C14 C9 -0.2(4) .
C10 C9 C14 C13 -0.7(4) .
C8 C9 C14 C13 176.8(2) .
C15 C16 N1 C17 174.2(2) .
C6 C1 O1 C8 -178.2(2) .
C2 C1 O1 C8 1.6(3) .
C9 C8 O1 C1 74.3(3) .
C15 C8 O1 C1 -164.6(2) .
O2 C18 C19 C19 2.5(5) 5_777
O3 C18 C19 C19 -176.3(3) 5_777
